data_2108856
loop_
_publ_author_name
'Gorelik, Tatiana E.'
'Habermehl, Stefan'
'Shubin, Aleksandr A.'
'Gruene, Tim'
'Yoshida, Kaname'
'Oleynikov, Peter'
'Kaiser, Ute'
'Schmidt, Martin U.'

_publ_section_title
;
 Crystal structure of copper perchlorophthalocyanine analysed by 3D
 electron diffraction
;
_journal_issue 4
_journal_name_full 'Acta Crystallographica Section B'
_journal_paper_doi 10.1107/S2052520621006806
_journal_volume 77
_journal_year 2021
_chemical_compound_source 'Commercial sample Hostaperm Green GNX, used whitout further treatment'
_chemical_formula_moiety 'C32 Cl16 Cu N8'
_chemical_formula_sum 'C32 Cl16 Cu N8'
_chemical_formula_weight 1127.15
_chemical_name_common
;
Pigment Green 7,   
Hostaperm Green GNX,    
Solid solution of CuPcCl16 (main component), 
CuPcHCl15, CuPcH2Cl14, CuPcH3Cl13 and CuPcH4Cl12.   
Average composition Cu C32 N8 H1.2 Cl14.8
;
_chemical_name_systematic Perchloro-copper-phthalocyanine
_space_group_crystal_system monoclinic
_space_group_IT_number 12
_space_group_name_Hall '-C 2y'
_space_group_name_H-M_alt 'C 1 2/m 1'
_audit_creation_method 'manual editing'
_cell_angle_alpha 90
_cell_angle_beta 95.336(16)
_cell_angle_gamma 90
_cell_formula_units_Z 2
_cell_length_a 17.5447(17)
_cell_length_b 25.9863(21)
_cell_length_c 3.76308(58)
_cell_measurement_reflns_used 546
_cell_measurement_temperature 295
_cell_measurement_theta_max 80.
_cell_measurement_theta_min 3.
_cell_volume 1708.2(3)
_computing_cell_refinement '<i>TOPAS-Academic</i> (Coelho, 2012)'
_computing_data_collection '<i>WINX^POW^</i> (Stoe & Cie, 2004)'
_computing_data_reduction '<i>DASH</i> 3.1 (David <i>et al.</i>, 2006)'
_computing_molecular_graphics '<i>Mercury</i> (Macrae <i>et al.</i>, 2008)'
_computing_structure_refinement '<i>TOPAS-Academic</i> (Coelho, 2012)'
_computing_structure_solution '<i>DASH</i> 3.1 (David <i>et al.</i>, 2006)'
_diffrn_ambient_temperature 295
_diffrn_measurement_device_type STOE-Stadi-P
_diffrn_radiation_monochromator Ge(111)
_diffrn_radiation_type 'Cu K\a~1~'
_diffrn_radiation_wavelength 1.54056
_diffrn_reflns_number 546
_exptl_absorpt_coefficient_mu 12.829
_exptl_crystal_density_diffrn 2.191
_exptl_crystal_description powder
_exptl_crystal_F_000 1098
_pd_calc_method 'Rietveld Refinement'
_pd_char_colour green
_pd_char_particle_morphology powder
_pd_meas_2theta_range_inc 0.01
_pd_meas_2theta_range_max 80.
_pd_meas_2theta_range_min 4.
_pd_meas_number_of_points 7601
_pd_meas_scan_method step
_pd_proc_2theta_range_inc 0.010000
_pd_proc_2theta_range_max 80.
_pd_proc_2theta_range_min 4.
_pd_proc_ls_background_function 'Chebyshev function with 20 terms'
_pd_proc_ls_pref_orient_corr none
_pd_proc_ls_profile_function 'fundamental parameters'
_pd_proc_ls_prof_R_factor 0.02679
_pd_proc_ls_prof_wR_expected 0.01780
_pd_proc_ls_prof_wR_factor 0.03701
_pd_proc_wavelength 1.54056
_pd_spec_mounting 'glass capillary'
_pd_spec_mount_mode transmission
_pd_spec_shape powder
_refine_ls_extinction_method none
_refine_ls_goodness_of_fit_all 2.079
_refine_ls_hydrogen_treatment refxyz
_refine_ls_matrix_type fullcycle
_refine_ls_number_constraints 0
_refine_ls_number_parameters 83
_refine_ls_number_restraints 50
_refine_ls_R_I_factor 1.113
_refine_ls_shift/su_max 0.001
_refine_ls_weighting_details w=1/\s[Y~obs~]^2^
_refine_ls_weighting_scheme sigma
_cod_data_source_file je5043sup3.txt
_cod_data_source_block CuPcCl16_from_Rietveld
_cod_depositor_comments
;
The following automatic conversions were performed:

data item '_space_group_crystal_system' value 'Monoclinic' was
changed to 'monoclinic' in accordance with the
/home/data/users/saulius/crontab/automatic-downloads/rss-feeds/IUCr/lib/dictionaries/cif_core.dic
dictionary named 'cif_core.dic' version 2.4.2 last updated on
2011-04-26.

Automatic conversion script
Id: cif_fix_values 7556 2019-12-06 15:28:31Z antanas 
;
_cod_original_cell_volume 1708.24(34)
_cod_original_sg_symbol_H-M 'C 2/m'
_cod_database_code 2108856
_cod_database_fobs_code 2108856

loop_
_symmetry_equiv_pos_as_xyz
'-x, -y, -z'
'-x, y, -z'
'x, -y, z'
'x, y, z'
'-x+1/2, -y+1/2, -z'
'-x+1/2, y+1/2, -z'
'x+1/2, -y+1/2, z'
'x+1/2, y+1/2, z'

loop_
_atom_site_label
_atom_site_type_symbol
_atom_site_symmetry_multiplicity
_atom_site_fract_x
_atom_site_fract_y
_atom_site_fract_z
_atom_site_B_iso_or_equiv
_atom_site_U_iso_or_equiv
Cu1 Cu 0 0 0 0 1.88(15) 0.02382
N1 N 0 0 0.07591(15) 0 1.88(15) 0.02382
N2 N 0 0.10152(22) 0 -0.1985(21) 1.88(15) 0.02382
C1 C 0 0.14436(19) 0.04425(14) -0.2580(18) 1.88(15) 0.02382
N3 N 0 0.12442(21) 0.09338(15) -0.2147(15) 1.88(15) 0.02382
C2 C 0 0.21589(23) 0.02793(13) -0.3913(22) 1.88(15) 0.02382
C3 C 0 0.27643(21) 0.05515(13) -0.5154(18) 1.88(15) 0.02382
C4 C 0 0.33914(24) 0.02676(14) -0.6339(19) 1.88(15) 0.02382
C5 C 0 0.05611(22) 0.10665(13) -0.1138(24) 1.88(15) 0.02382
C6 C 0 0.03594(24) 0.16038(15) -0.0651(20) 1.88(15) 0.02382
C7 C 0 0.07747(19) 0.20664(13) -0.0842(17) 1.88(15) 0.02382
C8 C 0 0.03687(24) 0.25233(15) -0.0398(20) 1.88(15) 0.02382
Cl1 Cl 0 0.16533(23) 0.20649(20) -0.2618(20) 1.88(15) 0.02382
Cl2 Cl 0 0.08302(23) 0.30885(14) 0.0585(30) 1.88(15) 0.02382
Cl3 Cl 0 0.27670(28) 0.12256(16) -0.4758(25) 1.88(15) 0.02382
Cl4 Cl 0 0.41436(22) 0.06235(16) -0.7849(21) 1.88(15) 0.02382

loop_
_geom_angle_atom_site_label_1
_geom_angle_atom_site_label_2
_geom_angle_atom_site_label_3
_geom_angle
Cu1 N1 C5 125.8(2)
Cu1 N2 C1 124.8(2)

loop_
_geom_bond_atom_site_label_1
_geom_bond_atom_site_label_2
_geom_bond_distance
Cu1 N1 1.973(4)
Cu1 N2 1.994(5)
